data_9012202
loop_
_publ_author_name
'Pertlik, F.'

_publ_section_title
;Hydrothermal synthesis and crystal structure determination of
 heptasilver(I)-disulfur-tetrathioarsenate(V), Ag7S2(AsS4), with a survey on
 thioarsenate anions Locality: synthetic
;
_journal_name_full 'Journal of Solid State Chemistry'
_journal_page_first 170
_journal_page_last 175
_journal_paper_doi 10.1006/jssc.1994.1282
_journal_volume 112
_journal_year 1994
_chemical_compound_source Synthetic
_chemical_formula_sum 'Ag7 As S6'
_chemical_name_mineral Billingsleyite
_space_group_IT_number 198
_symmetry_space_group_name_Hall 'P 2ac 2ab 3'
_symmetry_space_group_name_H-M 'P 21 3'
_cell_angle_alpha 90
_cell_angle_beta 90
_cell_angle_gamma 90
_cell_length_a 10.475
_cell_length_b 10.475
_cell_length_c 10.475
_cell_formula_units_Z 4
_cell_volume 1149.376
_database_code_amcsd 0013828
_exptl_crystal_density_diffrn 5.908
_cod_database_code 9012202

loop_
_space_group_symop_operation_xyz
x,y,z
1/2-z,-x,1/2+y
-z,1/2+x,1/2-y
1/2+z,1/2-x,-y
z,x,y
1/2+y,1/2-z,-x
1/2-y,-z,1/2+x
-y,1/2+z,1/2-x
y,z,x
-x,1/2+y,1/2-z
1/2+x,1/2-y,-z
1/2-x,-y,1/2+z

loop_
_atom_site_aniso_label
_atom_site_aniso_U_11
_atom_site_aniso_U_22
_atom_site_aniso_U_33
_atom_site_aniso_U_12
_atom_site_aniso_U_13
_atom_site_aniso_U_23
Ag1 0.04740 0.04740 0.04740 -0.01360 -0.01360 -0.01360
Ag2 0.06000 0.02850 0.05830 0.00270 -0.03120 -0.00500
Ag3 0.04950 0.03290 0.05460 0.00010 0.00150 0.00480
As 0.01410 0.01410 0.01410 0.00000 0.00000 0.00000
S1 0.02400 0.02400 0.02400 -0.00030 -0.00030 -0.00030
S2 0.02460 0.02460 0.02460 -0.00310 -0.00310 -0.00310
S3 0.02190 0.02190 0.02190 -0.00330 -0.00330 -0.00330
S4 0.02050 0.01760 0.02240 0.00190 -0.00230 0.00170

loop_
_atom_site_label
_atom_site_fract_x
_atom_site_fract_y
_atom_site_fract_z
Ag1 0.39600 0.39600 0.39600
Ag2 0.23150 0.02330 0.25900
Ag3 0.34660 0.82460 0.98490
As 0.99730 0.99730 0.99730
S1 0.52980 0.52980 0.52980
S2 0.87640 0.87640 0.87640
S3 0.26320 0.26320 0.26320
S4 0.12210 0.87340 0.10750

loop_
_cod_related_entry_id
_cod_related_entry_database
_cod_related_entry_code
1 AMCSD 0013828
